data_4085356
loop_
_publ_author_name
'Gonz\'alez-Sebasti\'an, Lucero'
'Flores-Alamo, Marcos'
'Garc\'ia, Juventino J.'

_publ_section_title
;
 SelectiveN-Methylation of Aliphatic Amines with CO2and Hydrosilanes Using
 Nickel-Phosphine Catalysts
;
_journal_issue 4
_journal_name_full Organometallics
_journal_page_first 763
_journal_paper_doi 10.1021/om501176u
_journal_volume 34
_journal_year 2015
_chemical_absolute_configuration syn
_chemical_formula_moiety 'C15 H14 F2 N2 O'
_chemical_formula_sum 'C15 H14 F2 N2 O'
_chemical_formula_weight 276.28
_chemical_name_systematic
;
 ?
;
_space_group_IT_number 18
_symmetry_cell_setting orthorhombic
_symmetry_Int_Tables_number 18
_symmetry_space_group_name_Hall 'P 2bc 2'
_symmetry_space_group_name_H-M 'P 2 21 21'
_atom_sites_solution_hydrogens mixed
_audit_conform_dict_location ftp://ftp.iucr.org/pub/cif_core.dic
_audit_conform_dict_name cif_core.dic
_audit_conform_dict_version 2.4.3
_audit_creation_date 2014-11-03T09:22:46-00:00
_audit_creation_method 'WinGX routine CIF_UPDATE'
_cell_angle_alpha 90
_cell_angle_beta 90
_cell_angle_gamma 90
_cell_formula_units_Z 2
_cell_length_a 4.6293(7)
_cell_length_b 6.1725(12)
_cell_length_c 23.957(4)
_cell_measurement_reflns_used 270
_cell_measurement_temperature 298(2)
_cell_measurement_theta_max 19.891
_cell_measurement_theta_min 4.175
_cell_volume 684.6(2)
_computing_cell_refinement
;
        CrysAlisPro, Agilent Technologies,
        Version 1.171.36.28 (release 01-02-2013 CrysAlis171 .NET)
        (compiled Feb  1 2013,16:14:44)
;
_computing_data_collection
;
        CrysAlisPro, Agilent Technologies,
        Version 1.171.36.28 (release 01-02-2013 CrysAlis171 .NET)
        (compiled Feb  1 2013,16:14:44)
;
_computing_data_reduction
;
        CrysAlisPro, Agilent Technologies,
        Version 1.171.36.28 (release 01-02-2013 CrysAlis171 .NET)
        (compiled Feb  1 2013,16:14:44)
;
_computing_structure_refinement 'SHELXL-2014 (Sheldrick, 2014)'
_diffrn_ambient_temperature 298(2)
_diffrn_detector_area_resol_mean 10.4685
_diffrn_measured_fraction_theta_full 0.999
_diffrn_measured_fraction_theta_max 0.999
_diffrn_measurement_device_type 'Xcalibur, Atlas, Gemini'
_diffrn_measurement_method '\w scans'
_diffrn_orient_matrix_UB_11 0.0003013
_diffrn_orient_matrix_UB_12 -0.0581269
_diffrn_orient_matrix_UB_13 -0.0255192
_diffrn_orient_matrix_UB_21 -0.0010177
_diffrn_orient_matrix_UB_22 0.0991221
_diffrn_orient_matrix_UB_23 -0.0150162
_diffrn_orient_matrix_UB_31 0.1532091
_diffrn_orient_matrix_UB_32 0.0008476
_diffrn_orient_matrix_UB_33 -0.0000564
_diffrn_radiation_monochromator graphite
_diffrn_radiation_type MoK\a
_diffrn_radiation_wavelength 0.71073
_diffrn_reflns_av_R_equivalents 0.0345
_diffrn_reflns_av_unetI/netI 0.0839
_diffrn_reflns_Laue_measured_fraction_full 0.999
_diffrn_reflns_Laue_measured_fraction_max 0.999
_diffrn_reflns_limit_h_max 4
_diffrn_reflns_limit_h_min -5
_diffrn_reflns_limit_k_max 7
_diffrn_reflns_limit_k_min -6
_diffrn_reflns_limit_l_max 21
_diffrn_reflns_limit_l_min -29
_diffrn_reflns_number 1938
_diffrn_reflns_point_group_measured_fraction_full 0.964
_diffrn_reflns_point_group_measured_fraction_max 0.957
_diffrn_reflns_theta_full 25.242
_diffrn_reflns_theta_max 25.674
_diffrn_reflns_theta_min 3.402
_exptl_absorpt_coefficient_mu 0.104
_exptl_absorpt_correction_T_max 0.997
_exptl_absorpt_correction_T_min 0.98
_exptl_absorpt_correction_type analytical
_exptl_absorpt_process_details
;
        CrysAlisPro, Agilent Technologies,
        Version 1.171.36.28 (release 01-02-2013 CrysAlis171 .NET)
        (compiled Feb  1 2013,16:14:44)
Analytical numeric absorption correction using a multifaceted crystal
                        model based on expressions derived by R.C. Clark & J.S.
        (Clark, R. C. & Reid, J. S. (1995). Acta Cryst. A51, 887-897)
;
_exptl_crystal_colour colourless
_exptl_crystal_density_diffrn 1.34
_exptl_crystal_description plate
_exptl_crystal_F_000 288
_exptl_crystal_size_max 0.4493
_exptl_crystal_size_mid 0.179
_exptl_crystal_size_min 0.0246
_refine_diff_density_max 0.15
_refine_diff_density_min -0.148
_refine_diff_density_rms 0.037
_refine_ls_extinction_method none
_refine_ls_goodness_of_fit_ref 0.998
_refine_ls_hydrogen_treatment mixed
_refine_ls_matrix_type full
_refine_ls_number_parameters 95
_refine_ls_number_reflns 1258
_refine_ls_number_restraints 1
_refine_ls_restrained_S_all 0.998
_refine_ls_R_factor_all 0.1319
_refine_ls_R_factor_gt 0.0595
_refine_ls_shift/su_max 0
_refine_ls_shift/su_mean 0
_refine_ls_structure_factor_coef Fsqd
_refine_ls_weighting_details 'w=1/[\s^2^(Fo^2^)+(0.0582P)^2^] where P=(Fo^2^+2Fc^2^)/3'
_refine_ls_weighting_scheme calc
_refine_ls_wR_factor_gt 0.1131
_refine_ls_wR_factor_ref 0.1459
_reflns_number_gt 675
_reflns_number_total 1258
_reflns_threshold_expression 'I > 2\s(I)'
_cod_data_source_file om501176u_si_002.cif
_cod_data_source_block lu-302
_cod_depositor_comments 'Adding full bibliography for 4085356.cif.'
_cod_original_cell_volume 684.5(2)
_cod_database_code 4085356

loop_
_symmetry_equiv_pos_as_xyz
'x, y, z'
'-x, -y+1/2, z+1/2'
'x, -y, -z'
'-x, y+1/2, -z+1/2'

loop_
_atom_site_label
_atom_site_type_symbol
_atom_site_fract_x
_atom_site_fract_y
_atom_site_fract_z
_atom_site_U_iso_or_equiv
_atom_site_adp_type
_atom_site_occupancy
_atom_site_calc_flag
C7 C 0.3745(10) 0.2631(10) 0.4192(2) 0.091(2) Uani 1 d
H7A H 0.5164 0.1662 0.4355 0.109 Uiso 1 calc
H7B H 0.4751 0.3624 0.3946 0.109 Uiso 1 calc
C8 C 0.3891(11) 0.5 0.5 0.0442(16) Uani 1 d
H1F H 0.043(5) 0.399(7) 0.4662(16) 0.053 Uiso 1 d
C1 C 0.1612(9) 0.1337(9) 0.3860(2) 0.0515(13) Uani 1 d
C2 C 0.0617(11) -0.0583(10) 0.4060(2) 0.0670(15) Uani 1 d
H2 H 0.1274 -0.1074 0.4404 0.08 Uiso 1 calc
C3 C -0.1313(13) -0.1811(10) 0.3771(3) 0.0831(18) Uani 1 d
H3 H -0.1976 -0.3121 0.3913 0.1 Uiso 1 calc
C4 C -0.2239(11) -0.1074(13) 0.3271(3) 0.081(2) Uani 1 d
C5 C -0.1354(13) 0.0806(14) 0.3052(2) 0.087(2) Uani 1 d
H5 H -0.2031 0.1276 0.2707 0.104 Uiso 1 calc
C6 C 0.0602(12) 0.2030(9) 0.3355(2) 0.0723(17) Uani 1 d
H6 H 0.1238 0.3347 0.3212 0.087 Uiso 1 calc
O1 O 0.6564(7) 0.5 0.5 0.0650(15) Uani 1 d
F1 F -0.4146(8) -0.2272(8) 0.29698(18) 0.160(2) Uani 1 d
N1 N 0.2358(7) 0.3835(7) 0.46288(14) 0.0511(11) Uani 1 d

loop_
_atom_site_aniso_label
_atom_site_aniso_U_11
_atom_site_aniso_U_22
_atom_site_aniso_U_33
_atom_site_aniso_U_23
_atom_site_aniso_U_13
_atom_site_aniso_U_12
C7 0.049(3) 0.123(5) 0.100(4) -0.067(4) 0.016(3) -0.011(4)
C8 0.032(3) 0.053(4) 0.048(4) -0.008(4) 0 0
C1 0.042(2) 0.062(3) 0.050(3) -0.018(3) 0.008(2) -0.003(3)
C2 0.063(3) 0.079(4) 0.059(3) 0.001(3) -0.014(3) 0.013(3)
C3 0.083(4) 0.060(4) 0.106(5) -0.014(4) 0.011(4) -0.008(3)
C4 0.052(3) 0.110(6) 0.082(5) -0.057(5) -0.009(3) -0.004(4)
C5 0.081(4) 0.135(6) 0.044(3) -0.005(4) -0.011(3) 0.033(5)
C6 0.080(4) 0.069(4) 0.067(4) 0.000(3) 0.021(3) 0.000(3)
O1 0.0251(18) 0.091(4) 0.079(3) -0.030(3) 0 0
F1 0.085(2) 0.228(5) 0.167(4) -0.134(4) -0.019(2) -0.023(3)
N1 0.0296(17) 0.070(3) 0.054(2) -0.024(2) 0.0018(17) 0.003(2)

loop_
_atom_type_symbol
_atom_type_description
_atom_type_scat_dispersion_real
_atom_type_scat_dispersion_imag
_atom_type_scat_source
C C 0.0033 0.0016 'International Tables Vol C Tables 4.2.6.8 and 6.1.1.4'
H H 0 0 'International Tables Vol C Tables 4.2.6.8 and 6.1.1.4'
O O 0.0106 0.006 'International Tables Vol C Tables 4.2.6.8 and 6.1.1.4'
F F 0.0171 0.0103 'International Tables Vol C Tables 4.2.6.8 and 6.1.1.4'
N N 0.0061 0.0033 'International Tables Vol C Tables 4.2.6.8 and 6.1.1.4'

loop_
_exptl_crystal_face_index_h
_exptl_crystal_face_index_k
_exptl_crystal_face_index_l
_exptl_crystal_face_perp_dist
0 0 34 0.0123
0 0 -34 0.0123
7 0 0 0.2246
-7 0 0 0.2246
0 -9 -6 0.0862
0 9 6 0.0862

loop_
_geom_angle_atom_site_label_1
_geom_angle_atom_site_label_2
_geom_angle_atom_site_label_3
_geom_angle
_geom_angle_site_symmetry_1
_geom_angle_site_symmetry_3
N1 C7 C1 111.6(4) . .
N1 C7 H7A 109.3 . .
C1 C7 H7A 109.3 . .
N1 C7 H7B 109.3 . .
C1 C7 H7B 109.3 . .
H7A C7 H7B 108 . .
O1 C8 N1 121.8(2) . 3_566
O1 C8 N1 121.8(2) . .
N1 C8 N1 116.4(5) 3_566 .
C2 C1 C6 117.9(5) . .
C2 C1 C7 120.1(5) . .
C6 C1 C7 121.9(5) . .
C1 C2 C3 122.0(6) . .
C1 C2 H2 119 . .
C3 C2 H2 119 . .
C4 C3 C2 118.2(6) . .
C4 C3 H3 120.9 . .
C2 C3 H3 120.9 . .
C5 C4 C3 122.8(6) . .
C5 C4 F1 117.6(8) . .
C3 C4 F1 119.6(8) . .
C4 C5 C6 118.0(6) . .
C4 C5 H5 121 . .
C6 C5 H5 121 . .
C1 C6 C5 121.1(6) . .
C1 C6 H6 119.4 . .
C5 C6 H6 119.4 . .
C8 N1 C7 121.5(3) . .
C8 N1 H1F 114(3) . .
C7 N1 H1F 124(3) . .

loop_
_geom_bond_atom_site_label_1
_geom_bond_atom_site_label_2
_geom_bond_distance
_geom_bond_site_symmetry_2
C7 N1 1.434(6) .
C7 C1 1.498(6) .
C7 H7A 0.97 .
C7 H7B 0.97 .
C8 O1 1.237(6) .
C8 N1 1.346(4) 3_566
C8 N1 1.346(4) .
C1 C2 1.358(7) .
C1 C6 1.366(7) .
C2 C3 1.361(7) .
C2 H2 0.93 .
C3 C4 1.351(8) .
C3 H3 0.93 .
C4 C5 1.337(8) .
C4 F1 1.359(6) .
C5 C6 1.385(8) .
C5 H5 0.93 .
C6 H6 0.93 .
N1 H1F 0.90(2) .

loop_
_geom_hbond_atom_site_label_D
_geom_hbond_atom_site_label_H
_geom_hbond_atom_site_label_A
_geom_hbond_distance_DH
_geom_hbond_distance_HA
_geom_hbond_distance_DA
_geom_hbond_angle_DHA
_geom_hbond_site_symmetry_A
N1 H1F O1 0.90(2) 2.06(3) 2.916(4) 158(4) 1_455
C5 H5 F1 0.93 2.56 3.427(7) 154.7 4_455

loop_
_geom_torsion_atom_site_label_1
_geom_torsion_atom_site_label_2
_geom_torsion_atom_site_label_3
_geom_torsion_atom_site_label_4
_geom_torsion
_geom_torsion_site_symmetry_1
N1 C7 C1 C2 -79.9(6) .
N1 C7 C1 C6 99.9(6) .
C6 C1 C2 C3 0.4(7) .
C7 C1 C2 C3 -179.8(5) .
C1 C2 C3 C4 0.1(8) .
C2 C3 C4 C5 -0.4(9) .
C2 C3 C4 F1 179.4(5) .
C3 C4 C5 C6 0.2(8) .
F1 C4 C5 C6 -179.7(5) .
C2 C1 C6 C5 -0.6(7) .
C7 C1 C6 C5 179.5(5) .
C4 C5 C6 C1 0.4(8) .
O1 C8 N1 C7 -3.7(5) .
N1 C8 N1 C7 176.3(5) 3_566
C1 C7 N1 C8 175.7(4) .
